data_7248829
loop_
_publ_author_name
'Xu, Zhe-Kun'
'Zhang, Jia-Mei'
'Wang, Zhong-Xia'

_publ_section_title
;
 Homochiral hybrid hexagonal antiperovskite crystals [R- and
 S-3-chloroquinuclidinium]3(CdCl3)(CdCl4)
;
_journal_issue 28
_journal_name_full CrystEngComm
_journal_page_first 3874
_journal_page_last 3879
_journal_paper_doi 10.1039/D4CE00504J
_journal_volume 26
_journal_year 2024
_chemical_absolute_configuration syn
_chemical_formula_moiety 'Cd1 Cl4, Cd1 Cl3, 3(C7 H13 Cl N)'
_chemical_formula_sum 'C21 H39 Cd2 Cl10 N3'
_chemical_formula_weight 912.85
_space_group_crystal_system hexagonal
_space_group_IT_number 173
_space_group_name_Hall 'P 6c'
_space_group_name_H-M_alt 'P 63'
_atom_sites_solution_hydrogens geom
_atom_sites_solution_primary direct
_audit_creation_date 2024-05-15
_audit_creation_method
;
Olex2 1.3
(compiled 2020.11.12 svn.r5f609507 for OlexSys, GUI svn.r6226)
;
_audit_update_record
;
2024-05-18 deposited with the CCDC.	2024-06-12 downloaded from the CCDC.
;
_cell_angle_alpha 90
_cell_angle_beta 90
_cell_angle_gamma 120
_cell_formula_units_Z 2
_cell_length_a 16.8561(13)
_cell_length_b 16.8561(13)
_cell_length_c 6.8554(5)
_cell_measurement_reflns_used 2053
_cell_measurement_temperature 293(2)
_cell_measurement_theta_max 26.9880
_cell_measurement_theta_min 2.4170
_cell_volume 1686.9(2)
_computing_cell_refinement 'CrysAlisPro 1.171.40.60a (Rigaku OD, 2019)'
_computing_data_collection 'CrysAlisPro 1.171.40.60a (Rigaku OD, 2019)'
_computing_data_reduction 'CrysAlisPro 1.171.40.60a (Rigaku OD, 2019)'
_computing_molecular_graphics 'Olex2 1.3 (Dolomanov et al., 2009)'
_computing_publication_material 'Olex2 1.3 (Dolomanov et al., 2009)'
_computing_structure_refinement 'SHELXL 2017/1 (Sheldrick, 2015)'
_computing_structure_solution 'SHELXS  (Sheldrick, 2008)'
_diffrn_ambient_temperature 293(2)
_diffrn_detector 'Hybrid Pixel Array Detector'
_diffrn_detector_area_resol_mean 10.0000
_diffrn_measured_fraction_theta_full 0.998
_diffrn_measured_fraction_theta_max 0.970
_diffrn_measurement_details
;
List of Runs (angles in degrees, time in seconds):

  # Type    Start    End  Width  t~exp~   \w     \q     \k     \f   Frames
#--------------------------------------------------------------------------
  1  \w     -5.00  32.00   0.50    8.00    --   20.00  54.00 150.00   74
  2  \w     73.00 101.00   0.50    8.00    --   20.00  54.00 150.00   56
  3  \w    -72.00  -6.00   0.50    8.00    --   20.00  54.00   0.00  132
  4  \w     -2.00  98.00   0.50    8.00    --   20.00  54.00   0.00  200
  5  \w    -57.00 -31.00   0.50    8.00    --   20.00  54.00-150.00   52
  6  \w     72.00 109.00   0.50    8.00    --   20.00  54.00-150.00   74
  7  \w    -45.00 -19.00   0.50    8.00    --   20.00  54.00 150.00   52
;
_diffrn_measurement_device 'two-circle diffractometer'
_diffrn_measurement_device_type 'XtaLAB Mini II'
_diffrn_measurement_method '\w scans'
_diffrn_orient_matrix_type 'CrysAlisPro convention (1999,Acta A55,543-557)'
_diffrn_orient_matrix_UB_11 0.0120398000
_diffrn_orient_matrix_UB_12 0.0466570000
_diffrn_orient_matrix_UB_13 0.0070983000
_diffrn_orient_matrix_UB_21 -0.0456519000
_diffrn_orient_matrix_UB_22 -0.0134489000
_diffrn_orient_matrix_UB_23 0.0270674000
_diffrn_orient_matrix_UB_31 0.0115997000
_diffrn_orient_matrix_UB_32 0.0003712000
_diffrn_orient_matrix_UB_33 0.0996075000
_diffrn_radiation_monochromator graphite
_diffrn_radiation_probe x-ray
_diffrn_radiation_type 'Mo K\a'
_diffrn_radiation_wavelength 0.71073
_diffrn_reflns_av_R_equivalents 0.0464
_diffrn_reflns_av_unetI/netI 0.0619
_diffrn_reflns_Laue_measured_fraction_full 0.998
_diffrn_reflns_Laue_measured_fraction_max 0.970
_diffrn_reflns_limit_h_max 22
_diffrn_reflns_limit_h_min -21
_diffrn_reflns_limit_k_max 20
_diffrn_reflns_limit_k_min -23
_diffrn_reflns_limit_l_max 9
_diffrn_reflns_limit_l_min -9
_diffrn_reflns_number 9201
_diffrn_reflns_point_group_measured_fraction_full 0.983
_diffrn_reflns_point_group_measured_fraction_max 0.941
_diffrn_reflns_theta_full 25.242
_diffrn_reflns_theta_max 30.176
_diffrn_reflns_theta_min 2.417
_diffrn_source 'fine-focus sealed X-ray tube'
_diffrn_source_type 'Rigaku (Mo) X-ray Source'
_exptl_absorpt_coefficient_mu 2.071
_exptl_absorpt_correction_T_max 1.00000
_exptl_absorpt_correction_T_min 0.89652
_exptl_absorpt_correction_type multi-scan
_exptl_absorpt_process_details
;
CrysAlisPro 1.171.40.60a (Rigaku Oxford Diffraction, 2019)
Empirical absorption correction using spherical harmonics,
 implemented in SCALE3 ABSPACK scaling algorithm.
;
_exptl_crystal_colour 'clear light colourless'
_exptl_crystal_colour_lustre clear
_exptl_crystal_colour_modifier light
_exptl_crystal_colour_primary colourless
_exptl_crystal_density_diffrn 1.797
_exptl_crystal_description needle
_exptl_crystal_F_000 904
_exptl_crystal_size_max 0.4
_exptl_crystal_size_mid 0.1
_exptl_crystal_size_min 0.1
_refine_diff_density_max 0.913
_refine_diff_density_min -0.765
_refine_diff_density_rms 0.109
_refine_ls_abs_structure_details
;
 Flack x determined using 871 quotients [(I+)-(I-)]/[(I+)+(I-)]
 (Parsons, Flack and Wagner, Acta Cryst. B69 (2013) 249-259).
;
_refine_ls_abs_structure_Flack -0.08(4)
_refine_ls_extinction_method none
_refine_ls_goodness_of_fit_ref 0.998
_refine_ls_hydrogen_treatment constr
_refine_ls_matrix_type full
_refine_ls_number_parameters 109
_refine_ls_number_reflns 3145
_refine_ls_number_restraints 1
_refine_ls_restrained_S_all 0.998
_refine_ls_R_factor_all 0.0681
_refine_ls_R_factor_gt 0.0447
_refine_ls_shift/su_max 0.000
_refine_ls_shift/su_mean 0.000
_refine_ls_structure_factor_coef Fsqd
_refine_ls_weighting_details 'w=1/[\s^2^(Fo^2^)+(0.0514P)^2^] where P=(Fo^2^+2Fc^2^)/3'
_refine_ls_weighting_scheme calc
_refine_ls_wR_factor_gt 0.0953
_refine_ls_wR_factor_ref 0.1044
_reflns_Friedel_coverage 0.802
_reflns_Friedel_fraction_full 0.964
_reflns_Friedel_fraction_max 0.907
_reflns_number_gt 2388
_reflns_number_total 3145
_reflns_threshold_expression 'I > 2\s(I)'
_cod_data_source_file d4ce00504j2.cif
_cod_data_source_block R-1
_cod_depositor_comments 'Adding full bibliography for 7248826--7248829.cif.'
_cod_original_cell_volume 1686.9(3)
_cod_database_code 7248829
_shelx_shelxl_version_number 2017/1
_chemical_oxdiff_formula 'C N H Cd Cl'
_shelx_space_group_comment
;
The symmetry employed for this shelxl refinement is uniquely defined
by the following loop, which should always be used as a source of
symmetry information in preference to the above space-group names.
They are only intended as comments.
;
_shelx_estimated_absorpt_t_max 0.820
_shelx_estimated_absorpt_t_min 0.491
_reflns_odcompleteness_completeness 99.84
_reflns_odcompleteness_iscentric 1
_reflns_odcompleteness_theta 26.32
_olex2_refinement_description
;
1. Fixed Uiso
 At 1.2 times of:
  All C(H) groups, All C(H,H) groups, All N(H) groups
2.a Ternary CH refined with riding coordinates:
 C7(H7), N1(H1), C4(H4)
2.b Secondary CH2 refined with riding coordinates:
 C5(H5A,H5B), C6(H6A,H6B), C3(H3A,H3B), C1(H1A,H1B), C2(H2A,H2B)
;
_olex2_submission_special_instructions 'No special instructions were received'
_oxdiff_exptl_absorpt_empirical_details
;
Empirical correction (ABSPACK) includes:
- Absorption correction using spherical harmonics
- Frame scaling
;
_oxdiff_exptl_absorpt_empirical_full_max 1.085
_oxdiff_exptl_absorpt_empirical_full_min 0.919

loop_
_space_group_symop_operation_xyz
'x, y, z'
'x-y, x, z+1/2'
'-y, x-y, z'
'-x, -y, z+1/2'
'-x+y, -x, z'
'y, -x+y, z+1/2'

loop_
_atom_site_label
_atom_site_type_symbol
_atom_site_fract_x
_atom_site_fract_y
_atom_site_fract_z
_atom_site_U_iso_or_equiv
_atom_site_adp_type
_atom_site_occupancy
_atom_site_site_symmetry_order
_atom_site_calc_flag
_atom_site_refinement_flags_posn
_atom_site_refinement_flags_adp
_atom_site_refinement_flags_occupancy
_atom_site_disorder_assembly
_atom_site_disorder_group
Cd2 Cd 0.666667 0.333333 1.73233(17) 0.0366(3) Uani 1 3 d S T P . .
Cd1 Cd 1.000000 0.000000 0.95808(11) 0.02871(18) Uani 1 3 d S T P . .
Cl1 Cl 0.87989(10) 0.00402(11) 0.7081(3) 0.0342(3) Uani 1 1 d . . . . .
Cl3 Cl 0.666667 0.333333 2.0922(6) 0.0428(7) Uani 1 3 d S T P . .
Cl2 Cl 0.79569(15) 0.31560(16) 1.6094(4) 0.0569(6) Uani 1 1 d . . . . .
C7 C 0.7134(6) 0.0365(6) 1.0654(15) 0.046(2) Uani 1 1 d . . . . .
H7 H 0.703511 -0.011303 0.971098 0.055 Uiso 1 1 calc R U . . .
N1 N 0.7436(5) 0.1606(5) 1.3063(11) 0.0532(19) Uani 1 1 d . . . . .
H1 H 0.755407 0.208091 1.402944 0.064 Uiso 1 1 calc R U . . .
C5 C 0.7367(7) 0.0137(6) 1.2633(18) 0.069(3) Uani 1 1 d . . . . .
H5A H 0.683566 -0.039906 1.316291 0.082 Uiso 1 1 calc R U . . .
H5B H 0.785721 -0.000261 1.249862 0.082 Uiso 1 1 calc R U . . .
C6 C 0.7947(6) 0.1307(7) 0.9973(14) 0.052(3) Uani 1 1 d . . . . .
H6A H 0.851349 0.128931 0.999389 0.062 Uiso 1 1 calc R U . . .
H6B H 0.784140 0.143562 0.864958 0.062 Uiso 1 1 calc R U . . .
C3 C 0.8022(6) 0.2049(6) 1.1334(12) 0.050(2) Uani 1 1 d . . . . .
H3A H 0.865313 0.243723 1.173635 0.060 Uiso 1 1 calc R U . . .
H3B H 0.782143 0.242716 1.067148 0.060 Uiso 1 1 calc R U . . .
C1 C 0.6438(6) 0.1130(6) 1.2530(17) 0.058(3) Uani 1 1 d . . . . .
H1A H 0.627324 0.157363 1.207372 0.070 Uiso 1 1 calc R U . . .
H1B H 0.606615 0.082162 1.366401 0.070 Uiso 1 1 calc R U . . .
C2 C 0.7655(9) 0.0919(9) 1.3976(16) 0.082(4) Uani 1 1 d . . . . .
H2A H 0.830743 0.120661 1.422470 0.099 Uiso 1 1 calc R U . . .
H2B H 0.733485 0.070653 1.520957 0.099 Uiso 1 1 calc R U . . .
C4 C 0.6261(5) 0.0416(6) 1.0883(14) 0.046(2) Uani 1 1 d . . . . .
H4 H 0.577036 -0.018465 1.131758 0.056 Uiso 1 1 calc R U . . .
Cl4 Cl 0.5896(2) 0.0711(3) 0.8710(6) 0.1171(15) Uani 1 1 d . . . . .

loop_
_atom_site_aniso_label
_atom_site_aniso_U_11
_atom_site_aniso_U_22
_atom_site_aniso_U_33
_atom_site_aniso_U_23
_atom_site_aniso_U_13
_atom_site_aniso_U_12
Cd2 0.0318(3) 0.0318(3) 0.0463(6) 0.000 0.000 0.01589(14)
Cd1 0.0336(3) 0.0336(3) 0.0190(3) 0.000 0.000 0.01678(13)
Cl1 0.0315(7) 0.0456(9) 0.0307(7) -0.0030(10) -0.0015(9) 0.0234(7)
Cl3 0.0410(11) 0.0410(11) 0.0463(19) 0.000 0.000 0.0205(6)
Cl2 0.0378(11) 0.0605(15) 0.0752(15) -0.0309(12) -0.0065(10) 0.0267(11)
C7 0.052(5) 0.030(4) 0.058(5) -0.008(4) -0.002(4) 0.021(4)
N1 0.052(5) 0.042(4) 0.052(4) -0.017(3) 0.010(4) 0.013(4)
C5 0.065(6) 0.039(5) 0.108(11) 0.014(6) -0.013(6) 0.031(5)
C6 0.038(5) 0.060(6) 0.055(6) 0.001(4) 0.009(4) 0.023(5)
C3 0.040(5) 0.033(4) 0.063(6) -0.002(4) 0.001(4) 0.008(4)
C1 0.044(5) 0.052(5) 0.084(8) 0.006(5) 0.011(5) 0.028(4)
C2 0.095(9) 0.111(10) 0.039(6) 0.012(7) -0.015(6) 0.050(8)
C4 0.035(5) 0.037(5) 0.059(5) 0.012(4) -0.004(4) 0.013(4)
Cl4 0.073(2) 0.121(3) 0.111(3) 0.039(2) -0.0484(19) 0.0140(19)

loop_
_atom_type_symbol
_atom_type_description
_atom_type_scat_dispersion_real
_atom_type_scat_dispersion_imag
_atom_type_scat_source
C C 0.0033 0.0016 'International Tables Vol C Tables 4.2.6.8 and 6.1.1.4'
H H 0.0000 0.0000 'International Tables Vol C Tables 4.2.6.8 and 6.1.1.4'
Cd Cd -0.8075 1.2024 'International Tables Vol C Tables 4.2.6.8 and 6.1.1.4'
Cl Cl 0.1484 0.1585 'International Tables Vol C Tables 4.2.6.8 and 6.1.1.4'
N N 0.0061 0.0033 'International Tables Vol C Tables 4.2.6.8 and 6.1.1.4'

loop_
_geom_angle_atom_site_label_1
_geom_angle_atom_site_label_2
_geom_angle_atom_site_label_3
_geom_angle
_geom_angle_site_symmetry_1
_geom_angle_site_symmetry_3
_geom_angle_publ_flag
Cl3 Cd2 Cl2 109.82(7) . . ?
Cl3 Cd2 Cl2 109.82(7) . 5_665 ?
Cl3 Cd2 Cl2 109.82(7) . 3_655 ?
Cl2 Cd2 Cl2 109.12(7) . 3_655 ?
Cl2 Cd2 Cl2 109.12(7) . 5_665 ?
Cl2 Cd2 Cl2 109.12(7) 5_665 3_655 ?
Cd1 Cd1 Cd1 180.0 2_544 2_545 ?
Cl1 Cd1 Cd1 50.23(5) . 2_544 ?
Cl1 Cd1 Cd1 129.77(5) 4_755 2_544 ?
Cl1 Cd1 Cd1 129.77(5) 3_645 2_545 ?
Cl1 Cd1 Cd1 50.23(5) 3_645 2_544 ?
Cl1 Cd1 Cd1 50.23(5) 5_765 2_544 ?
Cl1 Cd1 Cd1 129.77(5) 2_545 2_544 ?
Cl1 Cd1 Cd1 129.77(5) . 2_545 ?
Cl1 Cd1 Cd1 129.77(5) 6_665 2_544 ?
Cl1 Cd1 Cd1 129.77(5) 5_765 2_545 ?
Cl1 Cd1 Cd1 50.23(5) 2_545 2_545 ?
Cl1 Cd1 Cd1 50.23(5) 4_755 2_545 ?
Cl1 Cd1 Cd1 50.23(5) 6_665 2_545 ?
Cl1 Cd1 Cl1 83.46(7) 6_665 2_545 ?
Cl1 Cd1 Cl1 96.54(3) . 6_665 ?
Cl1 Cd1 Cl1 96.54(3) 3_645 2_545 ?
Cl1 Cd1 Cl1 96.54(3) 5_765 4_755 ?
Cl1 Cd1 Cl1 96.54(3) 3_645 4_755 ?
Cl1 Cd1 Cl1 83.47(7) 5_765 . ?
Cl1 Cd1 Cl1 83.47(7) 3_645 . ?
Cl1 Cd1 Cl1 179.99(8) 5_765 2_545 ?
Cl1 Cd1 Cl1 96.54(3) . 2_545 ?
Cl1 Cd1 Cl1 179.99(8) 3_645 6_665 ?
Cl1 Cd1 Cl1 83.46(7) 6_665 4_755 ?
Cl1 Cd1 Cl1 179.99(8) . 4_755 ?
Cl1 Cd1 Cl1 83.46(7) 4_755 2_545 ?
Cl1 Cd1 Cl1 96.54(3) 5_765 6_665 ?
Cl1 Cd1 Cl1 83.47(7) 3_645 5_765 ?
Cd1 Cl1 Cd1 79.54(4) . 2_544 ?
C5 C7 H7 110.0 . . ?
C5 C7 C6 108.6(8) . . ?
C5 C7 C4 107.5(9) . . ?
C6 C7 H7 110.0 . . ?
C4 C7 H7 110.0 . . ?
C4 C7 C6 110.7(7) . . ?
C3 N1 H1 108.5 . . ?
C3 N1 C1 111.1(7) . . ?
C3 N1 C2 111.1(8) . . ?
C1 N1 H1 108.5 . . ?
C1 N1 C2 109.2(8) . . ?
C2 N1 H1 108.5 . . ?
C7 C5 H5A 109.7 . . ?
C7 C5 H5B 109.7 . . ?
H5A C5 H5B 108.2 . . ?
C2 C5 C7 110.1(8) . . ?
C2 C5 H5A 109.7 . . ?
C2 C5 H5B 109.7 . . ?
C7 C6 H6A 109.9 . . ?
C7 C6 H6B 109.9 . . ?
H6A C6 H6B 108.3 . . ?
C3 C6 C7 108.9(7) . . ?
C3 C6 H6A 109.9 . . ?
C3 C6 H6B 109.9 . . ?
N1 C3 C6 108.5(7) . . ?
N1 C3 H3A 110.0 . . ?
N1 C3 H3B 110.0 . . ?
C6 C3 H3A 110.0 . . ?
C6 C3 H3B 110.0 . . ?
H3A C3 H3B 108.4 . . ?
N1 C1 H1A 110.0 . . ?
N1 C1 H1B 110.0 . . ?
N1 C1 C4 108.5(6) . . ?
H1A C1 H1B 108.4 . . ?
C4 C1 H1A 110.0 . . ?
C4 C1 H1B 110.0 . . ?
N1 C2 H2A 109.9 . . ?
N1 C2 H2B 109.9 . . ?
C5 C2 N1 109.1(8) . . ?
C5 C2 H2A 109.9 . . ?
C5 C2 H2B 109.9 . . ?
H2A C2 H2B 108.3 . . ?
C7 C4 C1 107.4(7) . . ?
C7 C4 H4 108.2 . . ?
C7 C4 Cl4 114.1(7) . . ?
C1 C4 H4 108.2 . . ?
C1 C4 Cl4 110.4(6) . . ?
Cl4 C4 H4 108.2 . . ?

loop_
_geom_bond_atom_site_label_1
_geom_bond_atom_site_label_2
_geom_bond_distance
_geom_bond_site_symmetry_2
_geom_bond_publ_flag
Cd2 Cl3 2.467(5) . ?
Cd2 Cl2 2.486(2) 5_665 ?
Cd2 Cl2 2.486(2) 3_655 ?
Cd2 Cl2 2.486(2) . ?
Cd1 Cd1 3.4277(3) 2_545 ?
Cd1 Cd1 3.4277(3) 2_544 ?
Cd1 Cl1 2.6790(19) . ?
Cd1 Cl1 2.6793(19) 4_755 ?
Cd1 Cl1 2.6789(19) 5_765 ?
Cd1 Cl1 2.6793(19) 2_545 ?
Cd1 Cl1 2.6789(19) 3_645 ?
Cd1 Cl1 2.6793(19) 6_665 ?
C7 H7 0.9800 . ?
C7 C5 1.515(15) . ?
C7 C6 1.562(13) . ?
C7 C4 1.525(12) . ?
N1 H1 0.9800 . ?
N1 C3 1.483(10) . ?
N1 C1 1.503(11) . ?
N1 C2 1.515(13) . ?
C5 H5A 0.9700 . ?
C5 H5B 0.9700 . ?
C5 C2 1.477(16) . ?
C6 H6A 0.9700 . ?
C6 H6B 0.9700 . ?
C6 C3 1.514(13) . ?
C3 H3A 0.9700 . ?
C3 H3B 0.9700 . ?
C1 H1A 0.9700 . ?
C1 H1B 0.9700 . ?
C1 C4 1.566(13) . ?
C2 H2A 0.9700 . ?
C2 H2B 0.9700 . ?
C4 H4 0.9800 . ?
C4 Cl4 1.776(9) . ?

loop_
_geom_hbond_atom_site_label_D
_geom_hbond_atom_site_label_H
_geom_hbond_atom_site_label_A
_geom_hbond_distance_DH
_geom_hbond_distance_HA
_geom_hbond_distance_DA
_geom_hbond_angle_DHA
_geom_hbond_site_symmetry_A
_geom_hbond_publ_flag
C7 H7 Cl1 0.98 3.37 3.963(10) 120.5 . yes
N1 H1 Cl2 0.98 2.13 3.102(7) 174.1 . yes
C5 H5B Cl1 0.97 3.21 3.940(11) 133.4 6_665 yes
C6 H6A Cl1 0.97 2.98 3.865(10) 152.1 6_665 yes
C3 H3B Cl3 0.97 3.02 3.863(10) 146.0 1_554 yes
C1 H1A Cl3 0.97 2.81 3.705(10) 153.7 1_554 yes
C1 H1B Cl4 0.97 3.01 3.682(9) 127.3 4_655 yes
C2 H2A Cl1 0.97 3.24 3.996(14) 135.7 6_665 yes
C4 H4 Cl2 0.98 2.72 3.614(9) 152.1 2_544 yes
C4 H4 Cl4 0.98 2.98 3.698(9) 131.2 4_655 yes

loop_
_geom_torsion_atom_site_label_1
_geom_torsion_atom_site_label_2
_geom_torsion_atom_site_label_3
_geom_torsion_atom_site_label_4
_geom_torsion
_geom_torsion_site_symmetry_1
_geom_torsion_site_symmetry_2
_geom_torsion_site_symmetry_3
_geom_torsion_site_symmetry_4
_geom_torsion_publ_flag
C7 C5 C2 N1 11.5(13) . . . . ?
C7 C6 C3 N1 12.0(10) . . . . ?
N1 C1 C4 C7 8.6(10) . . . . ?
N1 C1 C4 Cl4 -116.4(7) . . . . ?
C5 C7 C6 C3 -65.6(9) . . . . ?
C5 C7 C4 C1 55.5(9) . . . . ?
C5 C7 C4 Cl4 178.3(6) . . . . ?
C6 C7 C5 C2 51.0(11) . . . . ?
C6 C7 C4 C1 -63.0(10) . . . . ?
C6 C7 C4 Cl4 59.8(9) . . . . ?
C3 N1 C1 C4 57.1(9) . . . . ?
C3 N1 C2 C5 -68.2(11) . . . . ?
C1 N1 C3 C6 -69.3(9) . . . . ?
C1 N1 C2 C5 54.7(11) . . . . ?
C2 N1 C3 C6 52.5(10) . . . . ?
C2 N1 C1 C4 -65.8(10) . . . . ?
C4 C7 C5 C2 -68.9(12) . . . . ?
C4 C7 C6 C3 52.3(11) . . . . ?
